data_4117712
loop_
_publ_author_name
_publ_author_address
'Boris Kosog'
;
        Department of Chemistry and Pharmacy
        Inorganic Chemistry
        Universit\"at Erlangen-N\"urnberg
        Egerlandstr. 1
        D-91058 Erlangen
        Bundesrepublik Deutschland
;
'Henry S. La Pierre'
;
        Department of Chemistry and Pharmacy
        Inorganic Chemistry
        Universit\"at Erlangen-N\"urnberg
        Egerlandstr. 1
        D-91058 Erlangen
        Bundesrepublik Deutschland
;
'Frank W. Heinemann'
;
        Department of Chemistry and Pharmacy
        Inorganic Chemistry
        Universit\"at Erlangen-N\"urnberg
        Egerlandstr. 1
        D-91058 Erlangen
        Bundesrepublik Deutschland
;
'Stephen T. Liddle'
;
        School of Chemistry
        University of Nottingham
        University Park
        Nottingham, NG7 2RD
        United Kingdom
;
'Karsten Meyer'
;
        Department of Chemistry and Pharmacy
        Inorganic Chemistry
        Universit\"at Erlangen-N\"urnberg
        Egerlandstr. 1
        D-91058 Erlangen
        Bundesrepublik Deutschland
;

_publ_contact_author
; 
        Prof. Dr. K. Meyer 
        Department of Chemistry and Pharmacy
        Inorganic Chemistry
        Universit\"at Erlangen-N\"urnberg 
        Egerlandstr. 1 
        D-91058 Erlangen 
        Bundesrepublik Deutschland 
;
_publ_contact_author_email Karsten.Meyer@chemie.uni-erlangen.de
_publ_contact_author_fax '049 9131 852-7367'
_publ_contact_author_phone '049 9131 852-7360'
_publ_section_title
;
 Synthesis of Uranium(VI) Terminal Oxo Complexes: Molecular Geometry
 Driven by the Inverse Trans-Influence
;
_journal_name_full 'Journal of the American Chemical Society'
_journal_page_first 5284
_journal_page_last 5289
_journal_paper_doi 10.1021/ja211618v
_journal_volume 134
_journal_year 2012
_chemical_formula_moiety 'C71 H96 F3 N3 O5 U, C7 H8, C6 H14'
_chemical_formula_sum 'C84 H118 F3 N3 O5 U'
_chemical_formula_weight 1544.84
_chemical_name_systematic
; 
 ? 
;
_space_group_IT_number 15
_symmetry_cell_setting monoclinic
_symmetry_space_group_name_Hall '-C 2yc'
_symmetry_space_group_name_H-M 'C 1 2/c 1'
_atom_sites_solution_hydrogens geom
_atom_sites_solution_primary direct
_atom_sites_solution_secondary difmap
_audit_creation_method SHELXL-97
_cell_angle_alpha 90.00
_cell_angle_beta 127.878(1)
_cell_angle_gamma 90.00
_cell_formula_units_Z 8
_cell_length_a 39.0950(13)
_cell_length_b 19.6845(7)
_cell_length_c 24.6987(8)
_cell_measurement_reflns_used 9890
_cell_measurement_temperature 100(2)
_cell_measurement_theta_max 26.01
_cell_measurement_theta_min 2.23
_cell_volume 15002.8(9)
_computing_cell_refinement 'Bruker SAINT'
_computing_data_collection 'Bruker APEX2'
_computing_data_reduction 'Bruker SAINT'
_computing_molecular_graphics 'SHELXTL 6.12 (Bruker AXS, 2002)'
_computing_publication_material 'SHELXTL 6.12 (Bruker AXS, 2002)'
_computing_structure_refinement 'SHELXTL 6.12 (Bruker AXS, 2002)'
_computing_structure_solution 'SHELXTL 6.12 (Bruker AXS, 2002)'
_diffrn_ambient_temperature 100(2)
_diffrn_detector_area_resol_mean 83.33
_diffrn_measured_fraction_theta_full 0.994
_diffrn_measured_fraction_theta_max 0.959
_diffrn_measurement_device_type 'Bruker Smart APEX II CCD area detector'
_diffrn_measurement_method 'phi and omega scans'
_diffrn_radiation_monochromator graphite
_diffrn_radiation_source 'fine-focus sealed tube'
_diffrn_radiation_type MoK\a
_diffrn_radiation_wavelength 0.71073
_diffrn_reflns_av_R_equivalents 0.0450
_diffrn_reflns_av_sigmaI/netI 0.0601
_diffrn_reflns_limit_h_max 50
_diffrn_reflns_limit_h_min -51
_diffrn_reflns_limit_k_max 25
_diffrn_reflns_limit_k_min -20
_diffrn_reflns_limit_l_max 26
_diffrn_reflns_limit_l_min -32
_diffrn_reflns_number 46262
_diffrn_reflns_theta_full 25.00
_diffrn_reflns_theta_max 27.88
_diffrn_reflns_theta_min 2.04
_exptl_absorpt_coefficient_mu 2.224
_exptl_absorpt_correction_T_max 0.746
_exptl_absorpt_correction_T_min 0.647
_exptl_absorpt_correction_type multi-scan
_exptl_absorpt_process_details 'SADABS, Bruker-AXS, 2002'
_exptl_crystal_colour brown
_exptl_crystal_density_diffrn 1.368
_exptl_crystal_description block
_exptl_crystal_F_000 6416
_exptl_crystal_size_max 0.42
_exptl_crystal_size_mid 0.38
_exptl_crystal_size_min 0.36
_refine_diff_density_max 1.479
_refine_diff_density_min -0.866
_refine_diff_density_rms 0.116
_refine_ls_extinction_method none
_refine_ls_goodness_of_fit_ref 1.161
_refine_ls_hydrogen_treatment constr
_refine_ls_matrix_type full
_refine_ls_number_parameters 1023
_refine_ls_number_reflns 17161
_refine_ls_number_restraints 329
_refine_ls_restrained_S_all 1.191
_refine_ls_R_factor_all 0.0670
_refine_ls_R_factor_gt 0.0404
_refine_ls_shift/su_max 0.008
_refine_ls_shift/su_mean 0.000
_refine_ls_structure_factor_coef Fsqd
_refine_ls_weighting_details 'calc w=1/[\s^2^(Fo^2^)+(0.0450P)^2^+4.1769P] where P=(Fo^2^+2Fc^2^)/3'
_refine_ls_weighting_scheme calc
_refine_ls_wR_factor_gt 0.0948
_refine_ls_wR_factor_ref 0.1040
_reflns_number_gt 12713
_reflns_number_total 17161
_reflns_threshold_expression >2sigma(I)
_cod_data_source_file ja211618v_si_005_2.cif
_cod_data_source_block bk1113
_cod_depositor_comments
;
The following automatic conversions were performed:
data name '_publ_author_addres' replaced with '_publ_author_address'
as specified in the replacement file
'/home/antanas/src/cod-tools/trunk/data/replacement-values/replacement_tags.lst'.

Automatic conversion script
Id: cif_correct_tags 5005 2017-03-03 11:38:54Z antanas 
;
_cod_original_sg_symbol_Hall -C2yc
_cod_database_code 4117712

loop_
_symmetry_equiv_pos_as_xyz
'x, y, z'
'-x, y, -z+1/2'
'x+1/2, y+1/2, z'
'-x+1/2, y+1/2, -z+1/2'
'-x, -y, -z'
'x, -y, z-1/2'
'-x+1/2, -y+1/2, -z'
'x+1/2, -y+1/2, z-1/2'

loop_
_atom_site_label
_atom_site_type_symbol
_atom_site_fract_x
_atom_site_fract_y
_atom_site_fract_z
_atom_site_U_iso_or_equiv
_atom_site_adp_type
_atom_site_occupancy
_atom_site_symmetry_multiplicity
_atom_site_calc_flag
_atom_site_refinement_flags
_atom_site_disorder_assembly
_atom_site_disorder_group
U1 U 0.208385(5) 0.434809(7) 0.722593(8) 0.01616(5) Uani 1 1 d . . .
O1 O 0.26093(9) 0.49402(14) 0.80780(14) 0.0218(7) Uani 1 1 d . . .
O2 O 0.17551(9) 0.44463(13) 0.61371(14) 0.0190(6) Uani 1 1 d . . .
O3 O 0.17161(9) 0.40002(15) 0.75484(14) 0.0212(6) Uani 1 1 d . . .
O4 O 0.17049(11) 0.53597(17) 0.70261(16) 0.0345(8) Uani 1 1 d . . .
O5 O 0.21302(12) 0.6228(2) 0.71830(19) 0.0506(11) Uani 1 1 d . . .
N1 N 0.27768(11) 0.40132(18) 0.73868(17) 0.0200(8) Uani 1 1 d . . .
N2 N 0.20216(10) 0.31247(17) 0.66992(17) 0.0177(7) Uani 1 1 d . . .
N3 N 0.25421(11) 0.33315(17) 0.81507(17) 0.0171(7) Uani 1 1 d . . .
F1 F 0.1727(3) 0.6963(4) 0.7549(5) 0.041(2) Uani 0.510(10) 1 d PU A 1
F2 F 0.1189(8) 0.6252(17) 0.7055(13) 0.056(5) Uani 0.510(10) 1 d PU A 1
F3 F 0.1326(4) 0.6856(5) 0.6474(5) 0.062(2) Uani 0.510(10) 1 d PU A 1
F1A F 0.1575(4) 0.7048(5) 0.7160(8) 0.081(3) Uani 0.490(10) 1 d PU A 2
F2A F 0.1297(8) 0.6207(17) 0.7244(13) 0.049(4) Uani 0.490(10) 1 d PU A 2
F3A F 0.1105(3) 0.6483(6) 0.6268(5) 0.059(3) Uani 0.490(10) 1 d PU A 2
C1 C 0.26215(14) 0.3657(2) 0.6739(2) 0.0232(10) Uani 1 1 d . . .
H1A H 0.2875 0.3529 0.6762 0.028 Uiso 1 1 calc R . .
H1B H 0.2441 0.3974 0.6349 0.028 Uiso 1 1 calc R . .
C2 C 0.23590(13) 0.3024(2) 0.6604(2) 0.0224(9) Uani 1 1 d . . .
H2A H 0.2217 0.2870 0.6129 0.027 Uiso 1 1 calc R . .
H2B H 0.2558 0.2659 0.6917 0.027 Uiso 1 1 calc R . .
C3 C 0.20509(13) 0.2584(2) 0.7151(2) 0.0194(9) Uani 1 1 d . . .
H3A H 0.2032 0.2133 0.6957 0.023 Uiso 1 1 calc R . .
H3B H 0.1802 0.2628 0.7161 0.023 Uiso 1 1 calc R . .
C4 C 0.24662(13) 0.2627(2) 0.7872(2) 0.0197(9) Uani 1 1 d . . .
H4A H 0.2453 0.2308 0.8169 0.024 Uiso 1 1 calc R . .
H4B H 0.2711 0.2489 0.7876 0.024 Uiso 1 1 calc R . .
C5 C 0.30020(13) 0.3529(2) 0.8510(2) 0.0219(9) Uani 1 1 d . . .
H5A H 0.3194 0.3179 0.8856 0.026 Uiso 1 1 calc R . .
H5B H 0.3060 0.3965 0.8753 0.026 Uiso 1 1 calc R . .
C6 C 0.31032(14) 0.3604(2) 0.8001(2) 0.0246(10) Uani 1 1 d . . .
H6A H 0.3391 0.3820 0.8239 0.029 Uiso 1 1 calc R . .
H6B H 0.3119 0.3146 0.7851 0.029 Uiso 1 1 calc R . .
C7 C 0.29481(14) 0.4694(2) 0.7386(2) 0.0258(10) Uani 1 1 d . . .
H7A H 0.2701 0.4980 0.7029 0.031 Uiso 1 1 calc R . .
H7B H 0.3140 0.4631 0.7254 0.031 Uiso 1 1 calc R . .
C8 C 0.31962(15) 0.5069(2) 0.8056(2) 0.0282(11) Uani 1 1 d . . .
C9 C 0.30116(14) 0.5199(2) 0.8376(2) 0.0268(10) Uani 1 1 d . . .
C10 C 0.32446(17) 0.5582(2) 0.8992(2) 0.0332(12) Uani 1 1 d . . .
C11 C 0.36561(17) 0.5812(3) 0.9235(3) 0.0416(14) Uani 1 1 d . . .
H11 H 0.3814 0.6076 0.9643 0.050 Uiso 1 1 calc R . .
C12 C 0.38520(17) 0.5686(3) 0.8928(3) 0.0415(14) Uani 1 1 d . B .
C13 C 0.36116(15) 0.5305(3) 0.8334(2) 0.0362(12) Uani 1 1 d . . .
H13 H 0.3732 0.5200 0.8107 0.043 Uiso 1 1 calc R . .
C14 C 0.30556(18) 0.5733(2) 0.9362(2) 0.0342(12) Uani 1 1 d . . .
C15 C 0.3192(2) 0.6249(3) 1.0415(3) 0.0492(15) Uani 1 1 d . . .
H15 H 0.3409 0.6489 1.0857 0.059 Uiso 1 1 calc R . .
C16 C 0.2461(2) 0.6343(3) 0.9277(3) 0.0548(17) Uani 1 1 d . . .
H16 H 0.2206 0.6652 0.8987 0.066 Uiso 1 1 calc R . .
C17 C 0.27131(19) 0.5230(2) 0.9878(3) 0.0387(13) Uani 1 1 d . . .
H17 H 0.2627 0.4794 0.9970 0.046 Uiso 1 1 calc R . .
C18 C 0.33921(19) 0.6098(3) 1.0057(3) 0.0484(15) Uani 1 1 d . . .
H18A H 0.3651 0.5805 1.0355 0.058 Uiso 1 1 calc R . .
H18B H 0.3485 0.6527 0.9975 0.058 Uiso 1 1 calc R . .
C19 C 0.2652(2) 0.6171(3) 0.8912(3) 0.0476(15) Uani 1 1 d . . .
H19A H 0.2434 0.5927 0.8480 0.057 Uiso 1 1 calc R . .
H19B H 0.2728 0.6597 0.8793 0.057 Uiso 1 1 calc R . .
C20 C 0.3042(2) 0.5602(3) 1.0557(3) 0.0533(17) Uani 1 1 d . . .
H20A H 0.2907 0.5719 1.0777 0.064 Uiso 1 1 calc R . .
H20B H 0.3294 0.5303 1.0873 0.064 Uiso 1 1 calc R . .
C21 C 0.2321(2) 0.5664(3) 0.9413(3) 0.0536(16) Uani 1 1 d . . .
H21A H 0.2180 0.5758 0.9629 0.064 Uiso 1 1 calc R . .
H21B H 0.2110 0.5424 0.8974 0.064 Uiso 1 1 calc R . .
C22 C 0.29229(17) 0.5081(2) 0.9538(2) 0.0315(11) Uani 1 1 d . . .
H22A H 0.2717 0.4820 0.9112 0.038 Uiso 1 1 calc R . .
H22B H 0.3183 0.4796 0.9849 0.038 Uiso 1 1 calc R . .
C23 C 0.28077(19) 0.6674(3) 0.9982(3) 0.0495(15) Uani 1 1 d . . .
H23A H 0.2893 0.7118 0.9910 0.059 Uiso 1 1 calc R . .
H23B H 0.2681 0.6759 1.0221 0.059 Uiso 1 1 calc R . .
C24 C 0.42957(17) 0.5985(3) 0.9226(3) 0.0482(16) Uani 1 1 d D . .
C25 C 0.4497(2) 0.5631(4) 0.8882(4) 0.0447(18) Uani 0.791(7) 1 d PDU B 1
H25A H 0.4784 0.5822 0.9088 0.067 Uiso 0.791(7) 1 calc PR B 1
H25B H 0.4306 0.5718 0.8387 0.067 Uiso 0.791(7) 1 calc PR B 1
H25C H 0.4522 0.5140 0.8964 0.067 Uiso 0.791(7) 1 calc PR B 1
C26 C 0.4262(3) 0.6715(3) 0.9063(5) 0.043(2) Uani 0.791(7) 1 d PDU B 1
H26A H 0.4163 0.6965 0.9288 0.065 Uiso 0.791(7) 1 calc PR B 1
H26B H 0.4053 0.6779 0.8565 0.065 Uiso 0.791(7) 1 calc PR B 1
H26C H 0.4546 0.6887 0.9227 0.065 Uiso 0.791(7) 1 calc PR B 1
C27 C 0.46272(19) 0.5818(3) 0.9978(3) 0.0381(17) Uani 0.791(7) 1 d PDU B 1
H27A H 0.4623 0.5329 1.0047 0.057 Uiso 0.791(7) 1 calc PR B 1
H27B H 0.4557 0.6066 1.0243 0.057 Uiso 0.791(7) 1 calc PR B 1
H27C H 0.4916 0.5952 1.0132 0.057 Uiso 0.791(7) 1 calc PR B 1
C25A C 0.4605(7) 0.5499(11) 0.9582(14) 0.054(5) Uani 0.209(7) 1 d PDU B 2
H25D H 0.4892 0.5704 0.9812 0.081 Uiso 0.209(7) 1 calc PR B 2
H25E H 0.4561 0.5145 0.9266 0.081 Uiso 0.209(7) 1 calc PR B 2
H25F H 0.4586 0.5299 0.9926 0.081 Uiso 0.209(7) 1 calc PR B 2
C26A C 0.4208(12) 0.6560(13) 0.8751(14) 0.046(7) Uani 0.209(7) 1 d PDU B 2
H26D H 0.4481 0.6788 0.8928 0.070 Uiso 0.209(7) 1 calc PR B 2
H26E H 0.4009 0.6886 0.8725 0.070 Uiso 0.209(7) 1 calc PR B 2
H26F H 0.4078 0.6379 0.8293 0.070 Uiso 0.209(7) 1 calc PR B 2
C27A C 0.4366(8) 0.6514(11) 0.9842(11) 0.044(5) Uani 0.209(7) 1 d PDU B 2
H27D H 0.4290 0.6271 1.0102 0.067 Uiso 0.209(7) 1 calc PR B 2
H27E H 0.4179 0.6914 0.9622 0.067 Uiso 0.209(7) 1 calc PR B 2
H27F H 0.4670 0.6660 1.0155 0.067 Uiso 0.209(7) 1 calc PR B 2
C28 C 0.15746(13) 0.3071(2) 0.6042(2) 0.0201(9) Uani 1 1 d . . .
H28A H 0.1369 0.3223 0.6124 0.024 Uiso 1 1 calc R . .
H28B H 0.1513 0.2586 0.5909 0.024 Uiso 1 1 calc R . .
C29 C 0.14853(13) 0.3467(2) 0.5448(2) 0.0200(9) Uani 1 1 d . . .
C30 C 0.15768(13) 0.4161(2) 0.5516(2) 0.0188(9) Uani 1 1 d . . .
C31 C 0.14795(14) 0.4529(2) 0.4947(2) 0.0212(9) Uani 1 1 d . . .
C32 C 0.12823(15) 0.4165(2) 0.4331(2) 0.0270(11) Uani 1 1 d . . .
H32 H 0.1217 0.4405 0.3943 0.032 Uiso 1 1 calc R . .
C33 C 0.11773(14) 0.3480(2) 0.4251(2) 0.0236(10) Uani 1 1 d . C .
C34 C 0.12880(13) 0.3135(2) 0.4824(2) 0.0203(9) Uani 1 1 d . . .
H34 H 0.1228 0.2663 0.4793 0.024 Uiso 1 1 calc R . .
C35 C 0.15420(14) 0.5302(2) 0.4950(2) 0.0211(9) Uani 1 1 d . . .
C36 C 0.15137(16) 0.6313(2) 0.4274(2) 0.0308(11) Uani 1 1 d . . .
H36 H 0.1461 0.6444 0.3837 0.037 Uiso 1 1 calc R . .
C37 C 0.20488(15) 0.6308(2) 0.5542(2) 0.0255(10) Uani 1 1 d . . .
H37 H 0.2348 0.6448 0.5943 0.031 Uiso 1 1 calc R . .
C38 C 0.12606(15) 0.6444(2) 0.4982(2) 0.0288(11) Uani 1 1 d . . .
H38 H 0.1047 0.6678 0.5015 0.035 Uiso 1 1 calc R . .
C39 C 0.14617(17) 0.5542(2) 0.4286(2) 0.0313(11) Uani 1 1 d . . .
H39A H 0.1668 0.5310 0.4242 0.038 Uiso 1 1 calc R . .
H39B H 0.1165 0.5411 0.3887 0.038 Uiso 1 1 calc R . .
C40 C 0.12144(15) 0.5672(2) 0.5004(2) 0.0267(10) Uani 1 1 d . . .
H40A H 0.0916 0.5532 0.4620 0.032 Uiso 1 1 calc R . .
H40B H 0.1269 0.5545 0.5439 0.032 Uiso 1 1 calc R . .
C41 C 0.19683(15) 0.6514(2) 0.4876(2) 0.0269(10) Uani 1 1 d . . .
H41A H 0.2005 0.7011 0.4871 0.032 Uiso 1 1 calc R . .
H41B H 0.2180 0.6286 0.4843 0.032 Uiso 1 1 calc R . .
C42 C 0.17161(15) 0.6661(2) 0.5581(2) 0.0275(10) Uani 1 1 d . . .
H42A H 0.1771 0.6542 0.6018 0.033 Uiso 1 1 calc R . .
H42B H 0.1744 0.7159 0.5570 0.033 Uiso 1 1 calc R . .
C43 C 0.20025(14) 0.5534(2) 0.5554(2) 0.0229(10) Uani 1 1 d . . .
H43A H 0.2064 0.5399 0.5992 0.027 Uiso 1 1 calc R . .
H43B H 0.2216 0.5306 0.5525 0.027 Uiso 1 1 calc R . .
C44 C 0.11775(15) 0.6653(2) 0.4309(2) 0.0317(11) Uani 1 1 d . . .
H44A H 0.0883 0.6512 0.3912 0.038 Uiso 1 1 calc R . .
H44B H 0.1198 0.7153 0.4293 0.038 Uiso 1 1 calc R . .
C45 C 0.09501(16) 0.3140(2) 0.3553(2) 0.0323(11) Uani 1 1 d D . .
C46 C 0.0761(2) 0.2460(3) 0.3505(3) 0.0309(15) Uani 0.802(8) 1 d PDU C 1
H46A H 0.0606 0.2281 0.3038 0.046 Uiso 0.802(8) 1 calc PR C 1
H46B H 0.0559 0.2507 0.3612 0.046 Uiso 0.802(8) 1 calc PR C 1
H46C H 0.0994 0.2146 0.3831 0.046 Uiso 0.802(8) 1 calc PR C 1
C47 C 0.0604(3) 0.3601(4) 0.2987(5) 0.050(3) Uani 0.802(8) 1 d PDU C 1
H47A H 0.0737 0.4025 0.2990 0.074 Uiso 0.802(8) 1 calc PR C 1
H47B H 0.0390 0.3703 0.3061 0.074 Uiso 0.802(8) 1 calc PR C 1
H47C H 0.0460 0.3374 0.2543 0.074 Uiso 0.802(8) 1 calc PR C 1
C48 C 0.1306(2) 0.3033(4) 0.3444(3) 0.0453(19) Uani 0.802(8) 1 d PDU C 1
H48A H 0.1538 0.2743 0.3810 0.068 Uiso 0.802(8) 1 calc PR C 1
H48B H 0.1426 0.3475 0.3456 0.068 Uiso 0.802(8) 1 calc PR C 1
H48C H 0.1173 0.2816 0.2999 0.068 Uiso 0.802(8) 1 calc PR C 1
C46A C 0.0521(6) 0.2794(12) 0.3422(12) 0.034(5) Uani 0.198(8) 1 d PDU C 2
H46D H 0.0336 0.2592 0.2963 0.051 Uiso 0.198(8) 1 calc PR C 2
H46E H 0.0358 0.3143 0.3460 0.051 Uiso 0.198(8) 1 calc PR C 2
H46F H 0.0614 0.2440 0.3767 0.051 Uiso 0.198(8) 1 calc PR C 2
C47A C 0.0746(11) 0.3651(16) 0.296(2) 0.033(6) Uani 0.198(8) 1 d PDU C 2
H47D H 0.0969 0.3967 0.3045 0.049 Uiso 0.198(8) 1 calc PR C 2
H47E H 0.0516 0.3906 0.2916 0.049 Uiso 0.198(8) 1 calc PR C 2
H47F H 0.0623 0.3405 0.2528 0.049 Uiso 0.198(8) 1 calc PR C 2
C48A C 0.1183(8) 0.2608(13) 0.3579(13) 0.039(5) Uani 0.198(8) 1 d PDU C 2
H48D H 0.0998 0.2203 0.3383 0.059 Uiso 0.198(8) 1 calc PR C 2
H48E H 0.1431 0.2518 0.4057 0.059 Uiso 0.198(8) 1 calc PR C 2
H48F H 0.1286 0.2719 0.3315 0.059 Uiso 0.198(8) 1 calc PR C 2
C49 C 0.24429(13) 0.3349(2) 0.8646(2) 0.0183(9) Uani 1 1 d . . .
H49A H 0.2477 0.3821 0.8812 0.022 Uiso 1 1 calc R . .
H49B H 0.2656 0.3062 0.9047 0.022 Uiso 1 1 calc R . .
C50 C 0.19933(12) 0.3106(2) 0.8345(2) 0.0166(8) Uani 1 1 d . . .
C51 C 0.16359(13) 0.3472(2) 0.7802(2) 0.0180(9) Uani 1 1 d . . .
C52 C 0.12097(13) 0.3279(2) 0.7526(2) 0.0206(9) Uani 1 1 d . . .
C53 C 0.11624(14) 0.2678(2) 0.7768(2) 0.0223(9) Uani 1 1 d . . .
H53 H 0.0877 0.2533 0.7578 0.027 Uiso 1 1 calc R . .
C54 C 0.15109(14) 0.2274(2) 0.8276(2) 0.0215(9) Uani 1 1 d . . .
C55 C 0.19245(13) 0.2513(2) 0.8573(2) 0.0184(9) Uani 1 1 d . . .
H55 H 0.2167 0.2266 0.8941 0.022 Uiso 1 1 calc R . .
C56 C 0.08195(14) 0.3722(2) 0.6994(2) 0.0241(10) Uani 1 1 d . . .
C57 C 0.00120(15) 0.3909(3) 0.6289(3) 0.0375(13) Uani 1 1 d . . .
H57 H -0.0259 0.3719 0.6187 0.045 Uiso 1 1 calc R . .
C58 C 0.03785(15) 0.4223(2) 0.5791(2) 0.0333(12) Uani 1 1 d . . .
H58 H 0.0350 0.4241 0.5360 0.040 Uiso 1 1 calc R . .
C59 C 0.05091(15) 0.4914(3) 0.6752(2) 0.0326(11) Uani 1 1 d . . .
H59 H 0.0559 0.5382 0.6944 0.039 Uiso 1 1 calc R . .
C60 C 0.03948(14) 0.3456(3) 0.6813(2) 0.0308(11) Uani 1 1 d . . .
H60A H 0.0418 0.3431 0.7235 0.037 Uiso 1 1 calc R . .
H60B H 0.0342 0.2991 0.6624 0.037 Uiso 1 1 calc R . .
C61 C 0.08847(14) 0.4457(2) 0.7276(2) 0.0261(10) Uani 1 1 d . . .
H61A H 0.0909 0.4443 0.7700 0.031 Uiso 1 1 calc R . .
H61B H 0.1158 0.4646 0.7396 0.031 Uiso 1 1 calc R . .
C62 C -0.00341(15) 0.3939(3) 0.5630(3) 0.0396(13) Uani 1 1 d . . .
H62A H -0.0088 0.3477 0.5433 0.048 Uiso 1 1 calc R . .
H62B H -0.0283 0.4231 0.5290 0.048 Uiso 1 1 calc R . .
C63 C 0.04670(16) 0.4940(3) 0.6094(2) 0.0343(12) Uani 1 1 d . . .
H63A H 0.0738 0.5119 0.6197 0.041 Uiso 1 1 calc R . .
H63B H 0.0226 0.5247 0.5758 0.041 Uiso 1 1 calc R . .
C64 C 0.07640(14) 0.3761(2) 0.6317(2) 0.0261(10) Uani 1 1 d . . .
H64A H 0.1033 0.3943 0.6413 0.031 Uiso 1 1 calc R . .
H64B H 0.0715 0.3300 0.6123 0.031 Uiso 1 1 calc R . .
C65 C 0.00880(16) 0.4622(3) 0.6583(3) 0.0430(14) Uani 1 1 d . . .
H65A H 0.0110 0.4607 0.7004 0.052 Uiso 1 1 calc R . .
H65B H -0.0159 0.4918 0.6245 0.052 Uiso 1 1 calc R . .
C66 C 0.14499(15) 0.1576(2) 0.8480(2) 0.0259(10) Uani 1 1 d . . .
C67 C 0.16917(17) 0.1537(2) 0.9258(2) 0.0329(12) Uani 1 1 d D . .
H67A H 0.2001 0.1621 0.9500 0.049 Uiso 1 1 calc R . .
H67B H 0.1652 0.1085 0.9379 0.049 Uiso 1 1 calc R . .
H67C H 0.1576 0.1881 0.9393 0.049 Uiso 1 1 calc R . .
C68 C 0.16340(18) 0.1037(2) 0.8281(3) 0.0403(13) Uani 1 1 d D . .
H68A H 0.1482 0.1055 0.7785 0.060 Uiso 1 1 calc R . .
H68B H 0.1595 0.0586 0.8405 0.060 Uiso 1 1 calc R . .
H68C H 0.1944 0.1121 0.8524 0.060 Uiso 1 1 calc R . .
C69 C 0.09722(16) 0.1414(3) 0.8122(3) 0.0423(14) Uani 1 1 d D . .
H69A H 0.0850 0.1754 0.8250 0.063 Uiso 1 1 calc R . .
H69B H 0.0948 0.0962 0.8264 0.063 Uiso 1 1 calc R . .
H69C H 0.0812 0.1421 0.7624 0.063 Uiso 1 1 calc R . .
C70 C 0.18089(17) 0.5969(3) 0.7078(2) 0.0309(11) Uani 1 1 d . A .
C71 C 0.1476(2) 0.6460(3) 0.6991(3) 0.0431(14) Uani 1 1 d . . .
C101 C 0.4346(7) 0.4238(10) 0.7572(12) 0.184(10) Uani 0.597(7) 1 d PDU D 1
H10A H 0.4251 0.4243 0.7101 0.276 Uiso 0.597(7) 1 calc PR D 1
H10B H 0.4643 0.4064 0.7882 0.276 Uiso 0.597(7) 1 calc PR D 1
H10C H 0.4337 0.4701 0.7709 0.276 Uiso 0.597(7) 1 calc PR D 1
C102 C 0.4048(5) 0.3785(8) 0.7610(7) 0.089(4) Uani 0.597(7) 1 d PDU D 1
H10D H 0.3926 0.3446 0.7237 0.106 Uiso 0.597(7) 1 calc PR D 1
H10E H 0.3804 0.4071 0.7495 0.106 Uiso 0.597(7) 1 calc PR D 1
C103 C 0.4213(4) 0.3386(7) 0.8274(6) 0.077(3) Uani 0.597(7) 1 d PDU D 1
H10F H 0.4292 0.3710 0.8641 0.093 Uiso 0.597(7) 1 calc PR D 1
H10G H 0.3980 0.3087 0.8185 0.093 Uiso 0.597(7) 1 calc PR D 1
C104 C 0.4604(5) 0.2964(9) 0.8505(9) 0.084(4) Uani 0.597(7) 1 d PDU D 1
H10H H 0.4848 0.3268 0.8645 0.101 Uiso 0.597(7) 1 calc PR D 1
H10I H 0.4535 0.2682 0.8117 0.101 Uiso 0.597(7) 1 calc PR D 1
C105 C 0.4743(4) 0.2494(7) 0.9119(7) 0.083(3) Uani 0.597(7) 1 d PDU D 1
H10J H 0.4488 0.2219 0.8979 0.100 Uiso 0.597(7) 1 calc PR D 1
H10K H 0.4819 0.2787 0.9504 0.100 Uiso 0.597(7) 1 calc PR D 1
C106 C 0.5132(4) 0.1995(8) 0.9395(7) 0.085(4) Uani 0.597(7) 1 d PDU D 1
H10L H 0.5282 0.1908 0.9884 0.127 Uiso 0.597(7) 1 calc PR D 1
H10M H 0.5334 0.2201 0.9333 0.127 Uiso 0.597(7) 1 calc PR D 1
H10N H 0.5022 0.1566 0.9141 0.127 Uiso 0.597(7) 1 calc PR D 1
C111 C 0.3981(9) 0.4387(12) 0.7388(13) 0.134(9) Uani 0.403(7) 1 d PDU D 2
H11A H 0.3665 0.4447 0.7070 0.200 Uiso 0.403(7) 1 calc PR D 2
H11B H 0.4088 0.4273 0.7130 0.200 Uiso 0.403(7) 1 calc PR D 2
H11C H 0.4117 0.4810 0.7643 0.200 Uiso 0.403(7) 1 calc PR D 2
C112 C 0.4092(8) 0.3817(12) 0.7888(12) 0.097(5) Uani 0.403(7) 1 d PDU D 2
H11D H 0.4096 0.4010 0.8262 0.116 Uiso 0.403(7) 1 calc PR D 2
H11E H 0.3854 0.3480 0.7644 0.116 Uiso 0.403(7) 1 calc PR D 2
C113 C 0.4512(6) 0.3441(10) 0.8211(10) 0.085(4) Uani 0.403(7) 1 d PDU D 2
H11F H 0.4755 0.3759 0.8511 0.102 Uiso 0.403(7) 1 calc PR D 2
H11G H 0.4527 0.3290 0.7844 0.102 Uiso 0.403(7) 1 calc PR D 2
C114 C 0.4572(8) 0.2817(12) 0.8639(16) 0.086(5) Uani 0.403(7) 1 d PDU D 2
H11H H 0.4317 0.2515 0.8355 0.103 Uiso 0.403(7) 1 calc PR D 2
H11I H 0.4589 0.2969 0.9037 0.103 Uiso 0.403(7) 1 calc PR D 2
C115 C 0.4992(6) 0.2410(9) 0.8901(10) 0.086(4) Uani 0.403(7) 1 d PDU D 2
H11J H 0.5045 0.2522 0.8567 0.103 Uiso 0.403(7) 1 calc PR D 2
H11K H 0.5224 0.2643 0.9331 0.103 Uiso 0.403(7) 1 calc PR D 2
C116 C 0.5109(7) 0.1648(9) 0.9059(11) 0.090(6) Uani 0.403(7) 1 d PDU D 2
H11L H 0.5389 0.1599 0.9514 0.134 Uiso 0.403(7) 1 calc PR D 2
H11M H 0.5128 0.1451 0.8713 0.134 Uiso 0.403(7) 1 calc PR D 2
H11N H 0.4885 0.1411 0.9048 0.134 Uiso 0.403(7) 1 calc PR D 2
C201 C 0.42946(19) 0.4350(2) 0.0542(4) 0.108(2) Uani 1 1 d GDU . .
H20C H 0.4223 0.4812 0.0537 0.129 Uiso 1 1 calc R . .
C202 C 0.41168(16) 0.4011(3) -0.0072(3) 0.105(2) Uani 1 1 d GU . .
H20D H 0.3924 0.4242 -0.0496 0.126 Uiso 1 1 calc R . .
C203 C 0.42211(18) 0.3335(3) -0.0065(3) 0.109(2) Uani 1 1 d GU . .
H20E H 0.4100 0.3103 -0.0485 0.131 Uiso 1 1 calc R . .
C204 C 0.45034(18) 0.2997(2) 0.0555(4) 0.098(2) Uani 1 1 d GDU E .
H20F H 0.4575 0.2535 0.0560 0.118 Uiso 1 1 calc R . .
C205 C 0.46813(16) 0.3336(3) 0.1169(3) 0.114(2) Uani 1 1 d GDU . .
H20G H 0.4874 0.3105 0.1593 0.136 Uiso 0.808(12) 1 calc PR E 1
C206 C 0.45769(19) 0.4012(3) 0.1162(3) 0.116(2) Uani 1 1 d GDU E .
H20H H 0.4698 0.4244 0.1582 0.140 Uiso 0.192(12) 1 calc PR E 2
C207 C 0.4773(4) 0.4603(7) 0.1707(6) 0.174(5) Uani 0.808(12) 1 d PDU E 1
H20I H 0.4791 0.4456 0.2103 0.260 Uiso 0.808(12) 1 calc PR E 1
H20J H 0.4586 0.5004 0.1500 0.260 Uiso 0.808(12) 1 calc PR E 1
H20K H 0.5063 0.4716 0.1857 0.260 Uiso 0.808(12) 1 calc PR E 1
C217 C 0.5047(11) 0.3000(15) 0.1846(10) 0.157(10) Uani 0.192(12) 1 d PDU E 2
H21C H 0.5288 0.3321 0.2120 0.236 Uiso 0.192(12) 1 calc PR E 2
H21D H 0.5149 0.2595 0.1751 0.236 Uiso 0.192(12) 1 calc PR E 2
H21E H 0.4940 0.2868 0.2100 0.236 Uiso 0.192(12) 1 calc PR E 2

loop_
_atom_site_aniso_label
_atom_site_aniso_U_11
_atom_site_aniso_U_22
_atom_site_aniso_U_33
_atom_site_aniso_U_23
_atom_site_aniso_U_13
_atom_site_aniso_U_12
U1 0.02043(8) 0.01654(8) 0.01141(8) 0.00096(7) 0.00973(7) -0.00038(7)
O1 0.0255(16) 0.0192(15) 0.0183(16) 0.0002(12) 0.0122(14) -0.0026(13)
O2 0.0242(15) 0.0193(16) 0.0115(14) -0.0006(12) 0.0099(13) -0.0008(12)
O3 0.0226(15) 0.0237(16) 0.0188(16) 0.0074(13) 0.0136(14) 0.0044(13)
O4 0.041(2) 0.0251(18) 0.0252(19) -0.0028(15) 0.0140(17) 0.0055(16)
O5 0.047(2) 0.061(3) 0.047(3) 0.031(2) 0.030(2) 0.014(2)
N1 0.0228(19) 0.025(2) 0.0129(19) 0.0009(15) 0.0111(16) -0.0038(16)
N2 0.0204(17) 0.0195(18) 0.0135(18) 0.0034(15) 0.0107(16) 0.0020(15)
N3 0.0190(17) 0.0203(18) 0.0122(18) 0.0022(14) 0.0097(16) 0.0008(14)
F1 0.051(5) 0.032(4) 0.050(5) -0.018(4) 0.035(4) -0.009(3)
F2 0.033(9) 0.048(5) 0.083(13) -0.004(8) 0.033(9) 0.003(6)
F3 0.086(6) 0.062(5) 0.050(4) 0.030(4) 0.047(5) 0.053(4)
F1A 0.081(6) 0.038(4) 0.093(6) -0.005(6) 0.037(6) 0.004(4)
F2A 0.044(11) 0.059(6) 0.068(11) -0.016(8) 0.047(11) -0.002(8)
F3A 0.054(5) 0.068(6) 0.055(5) 0.027(4) 0.035(5) 0.040(4)
C1 0.026(2) 0.031(3) 0.018(2) 0.0047(19) 0.016(2) 0.006(2)
C2 0.025(2) 0.027(2) 0.019(2) -0.0007(19) 0.015(2) 0.0013(19)
C3 0.028(2) 0.015(2) 0.014(2) 0.0004(17) 0.013(2) 0.0009(18)
C4 0.025(2) 0.016(2) 0.019(2) 0.0032(18) 0.014(2) 0.0025(17)
C5 0.019(2) 0.026(2) 0.019(2) 0.0046(19) 0.011(2) 0.0005(18)
C6 0.021(2) 0.034(3) 0.018(2) 0.008(2) 0.011(2) 0.002(2)
C7 0.027(2) 0.033(3) 0.021(2) 0.005(2) 0.016(2) -0.003(2)
C8 0.028(2) 0.030(3) 0.017(2) 0.007(2) 0.010(2) -0.006(2)
C9 0.027(2) 0.026(2) 0.015(2) 0.0040(19) 0.007(2) -0.010(2)
C10 0.044(3) 0.030(3) 0.016(2) 0.004(2) 0.014(2) -0.010(2)
C11 0.040(3) 0.044(3) 0.016(3) -0.002(2) 0.005(2) -0.023(2)
C12 0.036(3) 0.049(3) 0.026(3) 0.014(3) 0.012(2) -0.014(3)
C13 0.027(3) 0.047(3) 0.024(3) 0.009(2) 0.011(2) -0.011(2)
C14 0.052(3) 0.026(3) 0.021(3) -0.005(2) 0.021(2) -0.017(2)
C15 0.069(4) 0.044(3) 0.041(4) -0.013(3) 0.037(3) -0.017(3)
C16 0.082(5) 0.043(4) 0.051(4) 0.012(3) 0.047(4) 0.019(3)
C17 0.070(4) 0.026(3) 0.035(3) -0.003(2) 0.040(3) -0.011(3)
C18 0.065(4) 0.049(4) 0.033(3) -0.009(3) 0.030(3) -0.023(3)
C19 0.086(5) 0.030(3) 0.043(4) 0.003(3) 0.048(4) 0.008(3)
C20 0.088(5) 0.046(4) 0.034(3) -0.003(3) 0.042(4) -0.016(3)
C21 0.063(4) 0.071(4) 0.046(4) -0.019(3) 0.043(3) -0.001(3)
C22 0.050(3) 0.022(2) 0.024(3) 0.000(2) 0.023(2) -0.008(2)
C23 0.066(4) 0.047(3) 0.053(4) -0.022(3) 0.045(4) -0.014(3)
C24 0.034(3) 0.061(4) 0.029(3) 0.003(3) 0.009(3) -0.028(3)
C25 0.023(3) 0.065(5) 0.045(4) -0.002(4) 0.020(3) -0.007(3)
C26 0.030(4) 0.027(4) 0.073(7) 0.014(4) 0.032(5) 0.000(3)
C27 0.023(3) 0.044(4) 0.041(4) 0.004(3) 0.017(3) -0.004(3)
C25A 0.033(6) 0.060(8) 0.048(7) -0.004(7) 0.015(6) -0.014(7)
C26A 0.032(8) 0.033(10) 0.076(12) 0.006(10) 0.034(10) 0.003(8)
C27A 0.029(7) 0.050(8) 0.048(7) 0.006(6) 0.020(5) -0.006(6)
C28 0.022(2) 0.022(2) 0.013(2) -0.0019(18) 0.0093(19) -0.0031(18)
C29 0.023(2) 0.022(2) 0.015(2) 0.0012(18) 0.012(2) -0.0007(18)
C30 0.019(2) 0.021(2) 0.013(2) -0.0016(17) 0.0084(19) -0.0011(17)
C31 0.028(2) 0.022(2) 0.012(2) -0.0001(17) 0.011(2) -0.0034(18)
C32 0.035(3) 0.028(3) 0.013(2) 0.0011(19) 0.012(2) -0.003(2)
C33 0.027(2) 0.025(2) 0.012(2) -0.0026(18) 0.009(2) -0.0023(19)
C34 0.024(2) 0.017(2) 0.019(2) -0.0011(18) 0.012(2) -0.0018(18)
C35 0.029(2) 0.020(2) 0.011(2) -0.0014(18) 0.011(2) -0.0027(18)
C36 0.049(3) 0.024(2) 0.017(2) 0.0016(19) 0.019(2) -0.005(2)
C37 0.028(2) 0.024(2) 0.018(2) 0.0034(19) 0.011(2) -0.0022(19)
C38 0.030(3) 0.025(2) 0.032(3) 0.004(2) 0.019(2) 0.004(2)
C39 0.044(3) 0.028(3) 0.017(2) 0.002(2) 0.016(2) -0.007(2)
C40 0.028(2) 0.025(2) 0.023(2) 0.004(2) 0.013(2) 0.000(2)
C41 0.036(3) 0.022(2) 0.029(3) 0.002(2) 0.023(2) -0.003(2)
C42 0.045(3) 0.019(2) 0.028(3) -0.003(2) 0.028(2) -0.004(2)
C43 0.026(2) 0.022(2) 0.018(2) 0.0020(18) 0.012(2) -0.0002(18)
C44 0.028(3) 0.026(3) 0.025(3) 0.008(2) 0.009(2) -0.005(2)
C45 0.043(3) 0.027(3) 0.015(2) -0.006(2) 0.012(2) -0.004(2)
C46 0.038(4) 0.029(3) 0.018(3) -0.007(3) 0.013(3) -0.005(3)
C47 0.052(6) 0.035(4) 0.013(3) -0.003(3) -0.004(4) -0.009(4)
C48 0.060(4) 0.057(5) 0.034(4) -0.028(3) 0.036(3) -0.028(4)
C46A 0.040(9) 0.027(9) 0.016(8) -0.005(7) 0.007(7) -0.013(8)
C47A 0.039(9) 0.031(7) 0.016(7) -0.003(6) 0.010(6) -0.001(7)
C48A 0.049(7) 0.046(7) 0.024(6) -0.016(6) 0.023(6) -0.020(7)
C49 0.023(2) 0.019(2) 0.013(2) 0.0018(17) 0.0115(19) 0.0021(17)
C50 0.020(2) 0.019(2) 0.011(2) -0.0013(17) 0.0102(18) 0.0008(17)
C51 0.025(2) 0.018(2) 0.013(2) 0.0000(17) 0.0132(19) 0.0012(17)
C52 0.022(2) 0.027(2) 0.013(2) -0.0003(18) 0.0111(19) 0.0009(18)
C53 0.024(2) 0.027(2) 0.020(2) -0.0053(19) 0.016(2) -0.0057(19)
C54 0.034(2) 0.021(2) 0.019(2) -0.0040(18) 0.021(2) -0.0058(19)
C55 0.023(2) 0.020(2) 0.014(2) 0.0015(17) 0.0123(19) 0.0027(17)
C56 0.024(2) 0.029(2) 0.020(2) 0.0009(19) 0.014(2) 0.0005(19)
C57 0.020(2) 0.051(3) 0.029(3) 0.005(2) 0.009(2) 0.002(2)
C58 0.030(3) 0.045(3) 0.012(2) 0.003(2) 0.007(2) 0.010(2)
C59 0.028(3) 0.040(3) 0.024(3) 0.002(2) 0.013(2) 0.012(2)
C60 0.021(2) 0.045(3) 0.025(3) 0.003(2) 0.013(2) 0.001(2)
C61 0.025(2) 0.034(3) 0.017(2) 0.001(2) 0.011(2) 0.005(2)
C62 0.025(3) 0.052(3) 0.026(3) 0.002(2) 0.008(2) 0.006(2)
C63 0.028(3) 0.041(3) 0.024(3) 0.009(2) 0.011(2) 0.013(2)
C64 0.025(2) 0.031(3) 0.018(2) -0.003(2) 0.011(2) 0.002(2)
C65 0.029(3) 0.062(4) 0.031(3) 0.009(3) 0.015(3) 0.017(3)
C66 0.034(3) 0.022(2) 0.028(3) -0.002(2) 0.023(2) -0.005(2)
C67 0.051(3) 0.025(3) 0.034(3) 0.010(2) 0.032(3) 0.006(2)
C68 0.067(4) 0.023(3) 0.051(4) -0.006(2) 0.046(3) -0.010(3)
C69 0.041(3) 0.040(3) 0.047(4) 0.011(3) 0.027(3) -0.008(2)
C70 0.043(3) 0.032(3) 0.026(3) 0.014(2) 0.025(3) 0.013(2)
C71 0.063(4) 0.021(3) 0.062(4) 0.009(3) 0.048(4) 0.010(3)
C101 0.158(13) 0.134(13) 0.147(13) -0.047(11) 0.036(12) 0.004(12)
C102 0.090(6) 0.091(6) 0.082(7) -0.034(6) 0.051(6) 0.004(5)
C103 0.075(5) 0.087(6) 0.076(6) -0.023(5) 0.049(5) -0.004(5)
C104 0.085(5) 0.096(6) 0.069(6) -0.019(5) 0.046(5) -0.017(5)
C105 0.082(6) 0.107(7) 0.068(6) 0.000(5) 0.050(5) -0.019(5)
C106 0.087(7) 0.119(10) 0.065(8) 0.025(7) 0.056(7) 0.025(7)
C111 0.114(12) 0.105(12) 0.107(12) -0.010(10) 0.030(11) -0.001(11)
C112 0.090(6) 0.094(7) 0.085(8) -0.027(7) 0.043(7) -0.006(6)
C113 0.084(6) 0.090(7) 0.074(6) -0.024(5) 0.045(5) -0.007(5)
C114 0.084(6) 0.098(7) 0.073(6) -0.016(5) 0.046(6) -0.017(5)
C115 0.084(6) 0.103(7) 0.074(7) -0.009(6) 0.049(5) -0.016(6)
C116 0.094(10) 0.081(11) 0.072(11) -0.002(9) 0.040(9) -0.027(9)
C201 0.067(4) 0.126(5) 0.128(5) 0.019(4) 0.059(4) -0.019(3)
C202 0.066(4) 0.111(4) 0.112(5) 0.006(4) 0.042(4) -0.012(4)
C203 0.066(4) 0.107(4) 0.117(5) -0.004(4) 0.037(4) -0.012(4)
C204 0.064(4) 0.094(4) 0.125(5) 0.000(4) 0.053(4) -0.010(3)
C205 0.084(4) 0.122(5) 0.125(5) 0.010(4) 0.059(4) -0.015(4)
C206 0.086(4) 0.136(5) 0.131(5) -0.002(4) 0.069(4) -0.025(4)
C207 0.138(8) 0.206(10) 0.171(9) -0.056(8) 0.092(7) -0.050(8)
C217 0.110(11) 0.132(11) 0.138(11) 0.018(11) 0.030(10) -0.006(11)

loop_
_atom_type_symbol
_atom_type_description
_atom_type_scat_dispersion_real
_atom_type_scat_dispersion_imag
_atom_type_scat_source
C C 0.0033 0.0016 'International Tables Vol C Tables 4.2.6.8 and 6.1.1.4'
H H 0.0000 0.0000 'International Tables Vol C Tables 4.2.6.8 and 6.1.1.4'
N N 0.0061 0.0033 'International Tables Vol C Tables 4.2.6.8 and 6.1.1.4'
O O 0.0106 0.0060 'International Tables Vol C Tables 4.2.6.8 and 6.1.1.4'
F F 0.0171 0.0103 'International Tables Vol C Tables 4.2.6.8 and 6.1.1.4'
U U -9.6767 9.6646 'International Tables Vol C Tables 4.2.6.8 and 6.1.1.4'

loop_
_geom_angle_atom_site_label_1
_geom_angle_atom_site_label_2
_geom_angle_atom_site_label_3
_geom_angle
O3 U1 O2 118.00(11)
O3 U1 O1 105.28(11)
O2 U1 O1 130.14(10)
O3 U1 O4 82.42(12)
O2 U1 O4 81.15(11)
O1 U1 O4 81.23(11)
O3 U1 N1 138.22(11)
O2 U1 N1 88.87(11)
O1 U1 N1 72.97(11)
O4 U1 N1 136.00(12)
O3 U1 N2 90.67(10)
O2 U1 N2 70.65(10)
O1 U1 N2 134.82(10)
O4 U1 N2 143.53(11)
N1 U1 N2 67.49(10)
O3 U1 N3 72.47(10)
O2 U1 N3 133.77(10)
O1 U1 N3 80.64(10)
O4 U1 N3 143.69(11)
N1 U1 N3 66.01(10)
N2 U1 N3 64.08(10)
C9 O1 U1 144.9(3)
C30 O2 U1 150.4(3)
C51 O3 U1 145.3(3)
C70 O4 U1 132.1(3)
C6 N1 C1 111.6(3)
C6 N1 C7 112.5(3)
C1 N1 C7 107.9(3)
C6 N1 U1 117.5(2)
C1 N1 U1 105.0(2)
C7 N1 U1 101.6(2)
C2 N2 C28 112.3(3)
C2 N2 C3 110.7(3)
C28 N2 C3 105.3(3)
C2 N2 U1 111.8(2)
C28 N2 U1 106.8(2)
C3 N2 U1 109.6(2)
C5 N3 C49 109.4(3)
C5 N3 C4 110.0(3)
C49 N3 C4 108.7(3)
C5 N3 U1 103.9(2)
C49 N3 U1 107.6(2)
C4 N3 U1 116.9(2)
N1 C1 C2 113.4(3)
N1 C1 H1A 108.9
C2 C1 H1A 108.9
N1 C1 H1B 108.9
C2 C1 H1B 108.9
H1A C1 H1B 107.7
N2 C2 C1 113.7(3)
N2 C2 H2A 108.8
C1 C2 H2A 108.8
N2 C2 H2B 108.8
C1 C2 H2B 108.8
H2A C2 H2B 107.7
N2 C3 C4 112.0(3)
N2 C3 H3A 109.2
C4 C3 H3A 109.2
N2 C3 H3B 109.2
C4 C3 H3B 109.2
H3A C3 H3B 107.9
N3 C4 C3 111.3(3)
N3 C4 H4A 109.4
C3 C4 H4A 109.4
N3 C4 H4B 109.4
C3 C4 H4B 109.4
H4A C4 H4B 108.0
N3 C5 C6 111.1(3)
N3 C5 H5A 109.4
C6 C5 H5A 109.4
N3 C5 H5B 109.4
C6 C5 H5B 109.4
H5A C5 H5B 108.0
N1 C6 C5 113.3(3)
N1 C6 H6A 108.9
C5 C6 H6A 108.9
N1 C6 H6B 108.9
C5 C6 H6B 108.9
H6A C6 H6B 107.7
N1 C7 C8 115.1(3)
N1 C7 H7A 108.5
C8 C7 H7A 108.5
N1 C7 H7B 108.5
C8 C7 H7B 108.5
H7A C7 H7B 107.5
C9 C8 C13 120.9(5)
C9 C8 C7 120.7(4)
C13 C8 C7 118.3(4)
O1 C9 C8 117.1(4)
O1 C9 C10 123.2(4)
C8 C9 C10 119.7(4)
C11 C10 C9 116.3(5)
C11 C10 C14 122.3(4)
C9 C10 C14 121.4(4)
C12 C11 C10 125.5(5)
C12 C11 H11 117.3
C10 C11 H11 117.3
C13 C12 C11 115.6(5)
C13 C12 C24 123.6(5)
C11 C12 C24 120.7(5)
C12 C13 C8 122.1(5)
C12 C13 H13 119.0
C8 C13 H13 119.0
C10 C14 C19 109.9(4)
C10 C14 C22 112.3(4)
C19 C14 C22 107.5(4)
C10 C14 C18 111.1(4)
C19 C14 C18 109.9(4)
C22 C14 C18 106.1(4)
C23 C15 C18 110.6(5)
C23 C15 C20 106.2(5)
C18 C15 C20 112.1(5)
C23 C15 H15 109.3
C18 C15 H15 109.3
C20 C15 H15 109.3
C19 C16 C23 110.5(5)
C19 C16 C21 107.7(5)
C23 C16 C21 107.5(5)
C19 C16 H16 110.4
C23 C16 H16 110.4
C21 C16 H16 110.4
C21 C17 C22 109.5(4)
C21 C17 C20 110.1(5)
C22 C17 C20 108.7(5)
C21 C17 H17 109.5
C22 C17 H17 109.5
C20 C17 H17 109.5
C15 C18 C14 109.9(5)
C15 C18 H18A 109.7
C14 C18 H18A 109.7
C15 C18 H18B 109.7
C14 C18 H18B 109.7
H18A C18 H18B 108.2
C14 C19 C16 111.0(5)
C14 C19 H19A 109.4
C16 C19 H19A 109.4
C14 C19 H19B 109.4
C16 C19 H19B 109.4
H19A C19 H19B 108.0
C15 C20 C17 109.1(4)
C15 C20 H20A 109.9
C17 C20 H20A 109.9
C15 C20 H20B 109.9
C17 C20 H20B 109.9
H20A C20 H20B 108.3
C17 C21 C16 108.9(5)
C17 C21 H21A 109.9
C16 C21 H21A 109.9
C17 C21 H21B 109.9
C16 C21 H21B 109.9
H21A C21 H21B 108.3
C17 C22 C14 112.5(4)
C17 C22 H22A 109.1
C14 C22 H22A 109.1
C17 C22 H22B 109.1
C14 C22 H22B 109.1
H22A C22 H22B 107.8
C15 C23 C16 112.2(5)
C15 C23 H23A 109.2
C16 C23 H23A 109.2
C15 C23 H23B 109.2
C16 C23 H23B 109.2
H23A C23 H23B 107.9
C25A C24 C26 139.2(12)
C25A C24 C27 45.6(12)
C26 C24 C27 114.4(6)
C25A C24 C26A 135.9(18)
C27 C24 C26A 137.0(15)
C25A C24 C12 109.7(12)
C26 C24 C12 111.0(5)
C27 C24 C12 111.9(4)
C26A C24 C12 105.4(15)
C25A C24 C25 60.9(13)
C26 C24 C25 105.4(5)
C27 C24 C25 103.0(5)
C26A C24 C25 82.3(12)
C12 C24 C25 110.7(5)
C25A C24 C27A 104.9(14)
C26 C24 C27A 65.8(9)
C27 C24 C27A 59.5(8)
C26A C24 C27A 94.0(13)
C12 C24 C27A 100.3(9)
C25 C24 C27A 148.7(9)
C24 C25 H25A 109.5
C24 C25 H25B 109.5
C24 C25 H25C 109.5
C24 C26 H26A 109.5
C24 C26 H26B 109.5
C24 C26 H26C 109.5
C24 C27 H27A 109.5
C24 C27 H27B 109.5
C24 C27 H27C 109.5
C24 C25A H25D 109.5
C24 C25A H25E 109.5
H25D C25A H25E 109.5
C24 C25A H25F 109.5
H25D C25A H25F 109.5
H25E C25A H25F 109.5
C24 C26A H26D 109.5
C24 C26A H26E 109.5
H26D C26A H26E 109.5
C24 C26A H26F 109.5
H26D C26A H26F 109.5
H26E C26A H26F 109.5
C24 C27A H27D 109.5
C24 C27A H27E 109.5
H27D C27A H27E 109.5
C24 C27A H27F 109.5
H27D C27A H27F 109.5
H27E C27A H27F 109.5
N2 C28 C29 116.2(3)
N2 C28 H28A 108.2
C29 C28 H28A 108.2
N2 C28 H28B 108.2
C29 C28 H28B 108.2
H28A C28 H28B 107.4
C34 C29 C30 121.3(4)
C34 C29 C28 118.5(4)
C30 C29 C28 120.1(4)
O2 C30 C29 117.1(4)
O2 C30 C31 123.5(4)
C29 C30 C31 119.3(4)
C30 C31 C32 116.8(4)
C30 C31 C35 123.9(4)
C32 C31 C35 119.2(4)
C33 C32 C31 124.4(4)
C33 C32 H32 117.8
C31 C32 H32 117.8
C34 C33 C32 117.0(4)
C34 C33 C45 122.9(4)
C32 C33 C45 120.1(4)
C33 C34 C29 121.2(4)
C33 C34 H34 119.4
C29 C34 H34 119.4
C43 C35 C31 112.6(3)
C43 C35 C39 107.0(4)
C31 C35 C39 111.7(3)
C43 C35 C40 108.3(3)
C31 C35 C40 109.1(3)
C39 C35 C40 108.0(4)
C41 C36 C44 111.4(4)
C41 C36 C39 109.3(4)
C44 C36 C39 107.7(4)
C41 C36 H36 109.5
C44 C36 H36 109.5
C39 C36 H36 109.5
C42 C37 C41 109.0(4)
C42 C37 C43 109.6(4)
C41 C37 C43 109.6(4)
C42 C37 H37 109.6
C41 C37 H37 109.6
C43 C37 H37 109.6
C42 C38 C40 109.6(4)
C42 C38 C44 108.6(4)
C40 C38 C44 110.6(4)
C42 C38 H38 109.3
C40 C38 H38 109.3
C44 C38 H38 109.3
C36 C39 C35 112.3(4)
C36 C39 H39A 109.1
C35 C39 H39A 109.1
C36 C39 H39B 109.1
C35 C39 H39B 109.1
H39A C39 H39B 107.9
C38 C40 C35 109.9(4)
C38 C40 H40A 109.7
C35 C40 H40A 109.7
C38 C40 H40B 109.7
C35 C40 H40B 109.7
H40A C40 H40B 108.2
C36 C41 C37 109.2(4)
C36 C41 H41A 109.8
C37 C41 H41A 109.8
C36 C41 H41B 109.8
C37 C41 H41B 109.8
H41A C41 H41B 108.3
C38 C42 C37 110.3(4)
C38 C42 H42A 109.6
C37 C42 H42A 109.6
C38 C42 H42B 109.6
C37 C42 H42B 109.6
H42A C42 H42B 108.1
C37 C43 C35 110.9(4)
C37 C43 H43A 109.5
C35 C43 H43A 109.5
C37 C43 H43B 109.5
C35 C43 H43B 109.5
H43A C43 H43B 108.0
C36 C44 C38 109.0(4)
C36 C44 H44A 109.9
C38 C44 H44A 109.9
C36 C44 H44B 109.9
C38 C44 H44B 109.9
H44A C44 H44B 108.3
C48A C45 C46 66.3(11)
C48A C45 C47 134.2(12)
C46 C45 C47 110.1(5)
C48A C45 C33 112.1(11)
C46 C45 C33 113.5(4)
C47 C45 C33 110.6(5)
C48A C45 C47A 119.0(16)
C46 C45 C47A 124.5(15)
C33 C45 C47A 113.3(16)
C46 C45 C48 108.0(5)
C47 C45 C48 107.7(6)
C33 C45 C48 106.7(4)
C47A C45 C48 85.2(12)
C48A C45 C46A 105.1(13)
C47 C45 C46A 80.9(9)
C33 C45 C46A 102.7(9)
C47A C45 C46A 102.5(14)
C48 C45 C46A 143.6(10)
C45 C46 H46A 109.5
C45 C46 H46B 109.5
C45 C46 H46C 109.5
C45 C47 H47A 109.5
C45 C47 H47B 109.5
C45 C47 H47C 109.5
C45 C48 H48A 109.5
C45 C48 H48B 109.5
C45 C48 H48C 109.5
C45 C46A H46D 109.5
C45 C46A H46E 109.5
H46D C46A H46E 109.5
C45 C46A H46F 109.5
H46D C46A H46F 109.5
H46E C46A H46F 109.5
C45 C47A H47D 109.5
C45 C47A H47E 109.5
H47D C47A H47E 109.5
C45 C47A H47F 109.5
H47D C47A H47F 109.5
H47E C47A H47F 109.5
C45 C48A H48D 109.5
C45 C48A H48E 109.5
H48D C48A H48E 109.5
C45 C48A H48F 109.5
H48D C48A H48F 109.5
H48E C48A H48F 109.5
N3 C49 C50 113.6(3)
N3 C49 H49A 108.8
C50 C49 H49A 108.8
N3 C49 H49B 108.8
C50 C49 H49B 108.8
H49A C49 H49B 107.7
C55 C50 C51 119.4(4)
C55 C50 C49 121.6(4)
C51 C50 C49 118.9(4)
O3 C51 C50 117.5(4)
O3 C51 C52 121.8(4)
C50 C51 C52 120.7(4)
C53 C52 C51 116.9(4)
C53 C52 C56 121.9(4)
C51 C52 C56 121.2(4)
C52 C53 C54 123.8(4)
C52 C53 H53 118.1
C54 C53 H53 118.1
C55 C54 C53 117.3(4)
C55 C54 C66 119.8(4)
C53 C54 C66 122.8(4)
C54 C55 C50 121.5(4)
C54 C55 H55 119.2
C50 C55 H55 119.2
C60 C56 C52 112.8(4)
C60 C56 C64 107.2(4)
C52 C56 C64 111.1(3)
C60 C56 C61 107.4(4)
C52 C56 C61 109.9(4)
C64 C56 C61 108.3(4)
C65 C57 C62 109.5(4)
C65 C57 C60 109.4(4)
C62 C57 C60 109.8(4)
C65 C57 H57 109.4
C62 C57 H57 109.4
C60 C57 H57 109.4
C62 C58 C63 110.7(4)
C62 C58 C64 109.7(4)
C63 C58 C64 108.7(4)
C62 C58 H58 109.3
C63 C58 H58 109.3
C64 C58 H58 109.3
C61 C59 C63 110.1(4)
C61 C59 C65 108.9(4)
C63 C59 C65 109.0(4)
C61 C59 H59 109.6
C63 C59 H59 109.6
C65 C59 H59 109.6
C56 C60 C57 111.9(4)
C56 C60 H60A 109.2
C57 C60 H60A 109.2
C56 C60 H60B 109.2
C57 C60 H60B 109.2
H60A C60 H60B 107.9
C59 C61 C56 111.1(4)
C59 C61 H61A 109.4
C56 C61 H61A 109.4
C59 C61 H61B 109.4
C56 C61 H61B 109.4
H61A C61 H61B 108.0
C58 C62 C57 109.0(4)
C58 C62 H62A 109.9
C57 C62 H62A 109.9
C58 C62 H62B 109.9
C57 C62 H62B 109.9
H62A C62 H62B 108.3
C59 C63 C58 109.4(4)
C59 C63 H63A 109.8
C58 C63 H63A 109.8
C59 C63 H63B 109.8
C58 C63 H63B 109.8
H63A C63 H63B 108.2
C58 C64 C56 110.8(4)
C58 C64 H64A 109.5
C56 C64 H64A 109.5
C58 C64 H64B 109.5
C56 C64 H64B 109.5
H64A C64 H64B 108.1
C57 C65 C59 109.6(4)
C57 C65 H65A 109.7
C59 C65 H65A 109.7
C57 C65 H65B 109.7
C59 C65 H65B 109.7
H65A C65 H65B 108.2
C68 C66 C54 108.7(4)
C68 C66 C69 108.6(4)
C54 C66 C69 112.2(4)
C68 C66 C67 108.6(4)
C54 C66 C67 110.8(4)
C69 C66 C67 107.9(4)
C66 C67 H67A 109.5
C66 C67 H67B 109.5
H67A C67 H67B 109.5
C66 C67 H67C 109.5
H67A C67 H67C 109.5
H67B C67 H67C 109.5
C66 C68 H68A 109.5
C66 C68 H68B 109.5
H68A C68 H68B 109.5
C66 C68 H68C 109.5
H68A C68 H68C 109.5
H68B C68 H68C 109.5
C66 C69 H69A 109.5
C66 C69 H69B 109.5
H69A C69 H69B 109.5
C66 C69 H69C 109.5
H69A C69 H69C 109.5
H69B C69 H69C 109.5
O5 C70 O4 130.4(5)
O5 C70 C71 116.1(5)
O4 C70 C71 113.4(5)
F1A C71 F3 67.6(7)
F1A C71 F2 112.1(16)
F3 C71 F2 114.2(13)
F1A C71 F2A 110.7(15)
F3 C71 F2A 131.3(13)
F1A C71 F3A 105.1(7)
F2 C71 F3A 82.8(12)
F2A C71 F3A 100.3(12)
F3 C71 F1 99.0(7)
F2 C71 F1 103.1(14)
F2A C71 F1 93.0(13)
F3A C71 F1 135.6(6)
F1A C71 C70 119.6(8)
F3 C71 C70 110.7(5)
F2 C71 C70 120.8(14)
F2A C71 C70 110.9(13)
F3A C71 C70 108.3(5)
F1 C71 C70 105.8(6)
C101 C102 C103 121.6(14)
C101 C102 H10D 106.9
C103 C102 H10D 106.9
C101 C102 H10E 106.9
C103 C102 H10E 106.9
H10D C102 H10E 106.7
C104 C103 C102 110.1(11)
C104 C103 H10F 109.6
C102 C103 H10F 109.6
C104 C103 H10G 109.6
C102 C103 H10G 109.6
H10F C103 H10G 108.1
C103 C104 C105 111.2(13)
C103 C104 H10H 109.4
C105 C104 H10H 109.4
C103 C104 H10I 109.4
C105 C104 H10I 109.4
H10H C104 H10I 108.0
C104 C105 C106 117.3(11)
C104 C105 H10J 108.0
C106 C105 H10J 108.0
C104 C105 H10K 108.0
C106 C105 H10K 108.0
H10J C105 H10K 107.2
C112 C111 H11A 109.5
C112 C111 H11B 109.5
H11A C111 H11B 109.5
C112 C111 H11C 109.5
H11A C111 H11C 109.5
H11B C111 H11C 109.5
C113 C112 C111 118(2)
C113 C112 H11D 107.8
C111 C112 H11D 107.8
C113 C112 H11E 107.8
C111 C112 H11E 107.8
H11D C112 H11E 107.1
C112 C113 C114 114.4(17)
C112 C113 H11F 108.7
C114 C113 H11F 108.7
C112 C113 H11G 108.7
C114 C113 H11G 108.7
H11F C113 H11G 107.6
C113 C114 C115 111.7(18)
C113 C114 H11H 109.3
C115 C114 H11H 109.3
C113 C114 H11I 109.3
C115 C114 H11I 109.3
H11H C114 H11I 107.9
C116 C115 C114 132.4(17)
C116 C115 H11J 104.1
C114 C115 H11J 104.1
C116 C115 H11K 104.1
C114 C115 H11K 104.1
H11J C115 H11K 105.5
C115 C116 H11L 109.5
C115 C116 H11M 109.5
H11L C116 H11M 109.5
C115 C116 H11N 109.5
H11L C116 H11N 109.5
H11M C116 H11N 109.5
C202 C201 C206 120.0
C202 C201 H20C 120.0
C206 C201 H20C 120.0
C201 C202 C203 120.0
C201 C202 H20D 120.0
C203 C202 H20D 120.0
C204 C203 C202 120.0
C204 C203 H20E 120.0
C202 C203 H20E 120.0
C203 C204 C205 120.0
C203 C204 H20F 120.0
C205 C204 H20F 120.0
C206 C205 C204 120.0
C206 C205 C217 119.8(10)
C204 C205 C217 119.4(11)
C206 C205 H20G 120.0
C204 C205 H20G 120.0
C205 C206 C201 120.0
C205 C206 C207 135.4(6)
C201 C206 C207 103.2(6)
C205 C206 H20H 120.0
C201 C206 H20H 120.0
C206 C207 H20I 109.5
C206 C207 H20J 109.5
C206 C207 H20K 109.5
C205 C217 H21C 109.5
C205 C217 H21D 109.5
H21C C217 H21D 109.5
C205 C217 H21E 109.5
H21C C217 H21E 109.5
H21D C217 H21E 109.5

loop_
_geom_bond_atom_site_label_1
_geom_bond_atom_site_label_2
_geom_bond_distance
U1 O3 2.139(3)
U1 O2 2.163(3)
U1 O1 2.168(3)
U1 O4 2.346(3)
U1 N1 2.571(3)
U1 N2 2.676(3)
U1 N3 2.721(3)
O1 C9 1.362(5)
O2 C30 1.357(5)
O3 C51 1.346(5)
O4 C70 1.247(6)
O5 C70 1.227(6)
N1 C6 1.483(5)
N1 C1 1.492(5)
N1 C7 1.499(5)
N2 C2 1.488(5)
N2 C28 1.489(5)
N2 C3 1.495(5)
N3 C5 1.487(5)
N3 C49 1.494(5)
N3 C4 1.495(5)
F1 C71 1.478(10)
F2 C71 1.29(3)
F3 C71 1.289(9)
F1A C71 1.211(12)
F2A C71 1.29(3)
F3A C71 1.452(11)
C1 C2 1.516(6)
C1 H1A 0.9900
C1 H1B 0.9900
C2 H2A 0.9900
C2 H2B 0.9900
C3 C4 1.504(5)
C3 H3A 0.9900
C3 H3B 0.9900
C4 H4A 0.9900
C4 H4B 0.9900
C5 C6 1.541(6)
C5 H5A 0.9900
C5 H5B 0.9900
C6 H6A 0.9900
C6 H6B 0.9900
C7 C8 1.502(6)
C7 H7A 0.9900
C7 H7B 0.9900
C8 C9 1.383(6)
C8 C13 1.398(6)
C9 C10 1.418(6)
C10 C11 1.403(7)
C10 C14 1.516(7)
C11 C12 1.392(8)
C11 H11 0.9500
C12 C13 1.379(7)
C12 C24 1.526(7)
C13 H13 0.9500
C14 C19 1.521(7)
C14 C22 1.542(6)
C14 C18 1.555(7)
C15 C23 1.459(8)
C15 C18 1.526(8)
C15 C20 1.530(7)
C15 H15 1.0000
C16 C19 1.522(7)
C16 C23 1.548(8)
C16 C21 1.558(8)
C16 H16 1.0000
C17 C21 1.496(8)
C17 C22 1.520(7)
C17 C20 1.534(7)
C17 H17 1.0000
C18 H18A 0.9900
C18 H18B 0.9900
C19 H19A 0.9900
C19 H19B 0.9900
C20 H20A 0.9900
C20 H20B 0.9900
C21 H21A 0.9900
C21 H21B 0.9900
C22 H22A 0.9900
C22 H22B 0.9900
C23 H23A 0.9900
C23 H23B 0.9900
C24 C25A 1.357(15)
C24 C26 1.477(8)
C24 C27 1.511(7)
C24 C26A 1.511(17)
C24 C25 1.627(8)
C24 C27A 1.722(16)
C25 H25A 0.9800
C25 H25B 0.9800
C25 H25C 0.9800
C26 H26A 0.9800
C26 H26B 0.9800
C26 H26C 0.9800
C27 H27A 0.9800
C27 H27B 0.9800
C27 H27C 0.9800
C25A H25D 0.9800
C25A H25E 0.9800
C25A H25F 0.9800
C26A H26D 0.9800
C26A H26E 0.9800
C26A H26F 0.9800
C27A H27D 0.9800
C27A H27E 0.9800
C27A H27F 0.9800
C28 C29 1.502(5)
C28 H28A 0.9900
C28 H28B 0.9900
C29 C34 1.390(6)
C29 C30 1.397(6)
C30 C31 1.408(6)
C31 C32 1.408(6)
C31 C35 1.542(6)
C32 C33 1.388(6)
C32 H32 0.9500
C33 C34 1.377(6)
C33 C45 1.526(6)
C34 H34 0.9500
C35 C43 1.541(6)
C35 C39 1.543(6)
C35 C40 1.548(6)
C36 C41 1.510(6)
C36 C44 1.524(7)
C36 C39 1.534(6)
C36 H36 1.0000
C37 C42 1.528(6)
C37 C41 1.529(6)
C37 C43 1.537(6)
C37 H37 1.0000
C38 C42 1.518(6)
C38 C40 1.536(6)
C38 C44 1.541(6)
C38 H38 1.0000
C39 H39A 0.9900
C39 H39B 0.9900
C40 H40A 0.9900
C40 H40B 0.9900
C41 H41A 0.9900
C41 H41B 0.9900
C42 H42A 0.9900
C42 H42B 0.9900
C43 H43A 0.9900
C43 H43B 0.9900
C44 H44A 0.9900
C44 H44B 0.9900
C45 C48A 1.36(2)
C45 C46 1.499(7)
C45 C47 1.512(9)
C45 C47A 1.54(3)
C45 C48 1.585(8)
C45 C46A 1.648(15)
C46 H46A 0.9800
C46 H46B 0.9800
C46 H46C 0.9800
C47 H47A 0.9800
C47 H47B 0.9800
C47 H47C 0.9800
C48 H48A 0.9800
C48 H48B 0.9800
C48 H48C 0.9800
C46A H46D 0.9800
C46A H46E 0.9800
C46A H46F 0.9800
C47A H47D 0.9800
C47A H47E 0.9800
C47A H47F 0.9800
C48A H48D 0.9800
C48A H48E 0.9800
C48A H48F 0.9800
C49 C50 1.506(5)
C49 H49A 0.9900
C49 H49B 0.9900
C50 C55 1.393(5)
C50 C51 1.404(5)
C51 C52 1.411(6)
C52 C53 1.387(6)
C52 C56 1.535(6)
C53 C54 1.402(6)
C53 H53 0.9500
C54 C55 1.385(6)
C54 C66 1.531(6)
C55 H55 0.9500
C56 C60 1.523(6)
C56 C64 1.550(6)
C56 C61 1.557(6)
C57 C65 1.524(8)
C57 C62 1.525(7)
C57 C60 1.526(6)
C57 H57 1.0000
C58 C62 1.512(7)
C58 C63 1.534(7)
C58 C64 1.543(6)
C58 H58 1.0000
C59 C61 1.519(6)
C59 C63 1.530(6)
C59 C65 1.540(7)
C59 H59 1.0000
C60 H60A 0.9900
C60 H60B 0.9900
C61 H61A 0.9900
C61 H61B 0.9900
C62 H62A 0.9900
C62 H62B 0.9900
C63 H63A 0.9900
C63 H63B 0.9900
C64 H64A 0.9900
C64 H64B 0.9900
C65 H65A 0.9900
C65 H65B 0.9900
C66 C68 1.524(6)
C66 C69 1.531(6)
C66 C67 1.538(6)
C67 H67A 0.9800
C67 H67B 0.9800
C67 H67C 0.9800
C68 H68A 0.9800
C68 H68B 0.9800
C68 H68C 0.9800
C69 H69A 0.9800
C69 H69B 0.9800
C69 H69C 0.9800
C70 C71 1.527(7)
C101 C102 1.515(19)
C101 H10A 0.9800
C101 H10B 0.9800
C101 H10C 0.9800
C102 C103 1.556(16)
C102 H10D 0.9900
C102 H10E 0.9900
C103 C104 1.510(16)
C103 H10F 0.9900
C103 H10G 0.9900
C104 C105 1.563(16)
C104 H10H 0.9900
C104 H10I 0.9900
C105 C106 1.569(15)
C105 H10J 0.9900
C105 H10K 0.9900
C106 H10L 0.9800
C106 H10M 0.9800
C106 H10N 0.9800
C111 C112 1.52(2)
C111 H11A 0.9800
C111 H11B 0.9800
C111 H11C 0.9800
C112 C113 1.51(2)
C112 H11D 0.9900
C112 H11E 0.9900
C113 C114 1.540(19)
C113 H11F 0.9900
C113 H11G 0.9900
C114 C115 1.57(2)
C114 H11H 0.9900
C114 H11I 0.9900
C115 C116 1.547(18)
C115 H11J 0.9900
C115 H11K 0.9900
C116 H11L 0.9800
C116 H11M 0.9800
C116 H11N 0.9800
C201 C202 1.3900
C201 C206 1.3900
C201 H20C 0.9500
C202 C203 1.3900
C202 H20D 0.9500
C203 C204 1.3900
C203 H20E 0.9500
C204 C205 1.3900
C204 H20F 0.9500
C205 C206 1.3900
C205 C217 1.530(13)
C205 H20G 0.9500
C206 C207 1.576(10)
C206 H20H 0.9500
C207 H20I 0.9800
C207 H20J 0.9800
C207 H20K 0.9800
C217 H21C 0.9800
C217 H21D 0.9800
C217 H21E 0.9800

loop_
_geom_torsion_atom_site_label_1
_geom_torsion_atom_site_label_2
_geom_torsion_atom_site_label_3
_geom_torsion_atom_site_label_4
_geom_torsion
O3 U1 O1 C9 159.6(4)
O2 U1 O1 C9 -50.3(5)
O4 U1 O1 C9 -120.8(5)
N1 U1 O1 C9 23.2(4)
N2 U1 O1 C9 52.8(5)
N3 U1 O1 C9 90.8(5)
O3 U1 O2 C30 -74.6(5)
O1 U1 O2 C30 138.4(5)
O4 U1 O2 C30 -151.1(5)
N1 U1 O2 C30 71.9(5)
N2 U1 O2 C30 5.4(5)
N3 U1 O2 C30 17.5(6)
O2 U1 O3 C51 105.2(5)
O1 U1 O3 C51 -100.4(5)
O4 U1 O3 C51 -179.1(5)
N1 U1 O3 C51 -19.0(5)
N2 U1 O3 C51 36.8(5)
N3 U1 O3 C51 -25.6(4)
O3 U1 O4 C70 146.0(4)
O2 U1 O4 C70 -94.0(4)
O1 U1 O4 C70 39.1(4)
N1 U1 O4 C70 -15.0(5)
N2 U1 O4 C70 -133.3(4)
N3 U1 O4 C70 99.9(4)
O3 U1 N1 C6 -22.8(4)
O2 U1 N1 C6 -155.9(3)
O1 U1 N1 C6 71.2(3)
O4 U1 N1 C6 128.1(3)
N2 U1 N1 C6 -86.4(3)
N3 U1 N1 C6 -15.9(3)
O3 U1 N1 C1 101.8(3)
O2 U1 N1 C1 -31.2(2)
O1 U1 N1 C1 -164.1(3)
O4 U1 N1 C1 -107.3(3)
N2 U1 N1 C1 38.2(2)
N3 U1 N1 C1 108.7(3)
O3 U1 N1 C7 -145.9(2)
O2 U1 N1 C7 81.0(2)
O1 U1 N1 C7 -51.9(2)
O4 U1 N1 C7 5.0(3)
N2 U1 N1 C7 150.5(3)
N3 U1 N1 C7 -139.0(3)
O3 U1 N2 C2 -160.5(3)
O2 U1 N2 C2 79.9(3)
O1 U1 N2 C2 -48.0(3)
O4 U1 N2 C2 121.4(3)
N1 U1 N2 C2 -17.1(2)
N3 U1 N2 C2 -90.4(3)
O3 U1 N2 C28 76.2(2)
O2 U1 N2 C28 -43.4(2)
O1 U1 N2 C28 -171.3(2)
O4 U1 N2 C28 -1.9(3)
N1 U1 N2 C28 -140.4(2)
N3 U1 N2 C28 146.3(3)
O3 U1 N2 C3 -37.4(2)
O2 U1 N2 C3 -156.9(3)
O1 U1 N2 C3 75.2(3)
O4 U1 N2 C3 -115.5(3)
N1 U1 N2 C3 106.0(3)
N3 U1 N2 C3 32.7(2)
O3 U1 N3 C5 -147.0(3)
O2 U1 N3 C5 100.7(3)
O1 U1 N3 C5 -37.6(2)
O4 U1 N3 C5 -98.6(3)
N1 U1 N3 C5 37.8(2)
N2 U1 N3 C5 113.3(3)
O3 U1 N3 C49 -31.1(2)
O2 U1 N3 C49 -143.4(2)
O1 U1 N3 C49 78.3(2)
O4 U1 N3 C49 17.4(3)
N1 U1 N3 C49 153.8(3)
N2 U1 N3 C49 -130.7(3)
O3 U1 N3 C4 91.5(3)
O2 U1 N3 C4 -20.8(3)
O1 U1 N3 C4 -159.1(3)
O4 U1 N3 C4 140.0(3)
N1 U1 N3 C4 -83.6(3)
N2 U1 N3 C4 -8.1(2)
C6 N1 C1 C2 67.5(4)
C7 N1 C1 C2 -168.5(3)
U1 N1 C1 C2 -60.8(4)
C28 N2 C2 C1 112.9(4)
C3 N2 C2 C1 -129.8(4)
U1 N2 C2 C1 -7.3(4)
N1 C1 C2 N2 46.9(5)
C2 N2 C3 C4 65.8(4)
C28 N2 C3 C4 -172.6(3)
U1 N2 C3 C4 -58.1(4)
C5 N3 C4 C3 -135.8(3)
C49 N3 C4 C3 104.4(4)
U1 N3 C4 C3 -17.6(4)
N2 C3 C4 N3 50.5(4)
C49 N3 C5 C6 -173.0(3)
C4 N3 C5 C6 67.7(4)
U1 N3 C5 C6 -58.3(4)
C1 N1 C6 C5 -129.7(4)
C7 N1 C6 C5 108.9(4)
U1 N1 C6 C5 -8.4(5)
N3 C5 C6 N1 47.7(5)
C6 N1 C7 C8 -45.2(5)
C1 N1 C7 C8 -168.7(4)
U1 N1 C7 C8 81.3(4)
N1 C7 C8 C9 -55.3(6)
N1 C7 C8 C13 127.1(4)
U1 O1 C9 C8 0.1(7)
U1 O1 C9 C10 -179.2(3)
C13 C8 C9 O1 -178.8(4)
C7 C8 C9 O1 3.7(6)
C13 C8 C9 C10 0.5(7)
C7 C8 C9 C10 -177.0(4)
O1 C9 C10 C11 179.8(4)
C8 C9 C10 C11 0.6(7)
O1 C9 C10 C14 -0.3(7)
C8 C9 C10 C14 -179.6(4)
C9 C10 C11 C12 -1.0(8)
C14 C10 C11 C12 179.1(5)
C10 C11 C12 C13 0.4(8)
C10 C11 C12 C24 177.8(5)
C11 C12 C13 C8 0.7(8)
C24 C12 C13 C8 -176.6(5)
C9 C8 C13 C12 -1.2(8)
C7 C8 C13 C12 176.4(5)
C11 C10 C14 C19 116.1(5)
C9 C10 C14 C19 -63.8(6)
C11 C10 C14 C22 -124.3(5)
C9 C10 C14 C22 55.8(6)
C11 C10 C14 C18 -5.7(7)
C9 C10 C14 C18 174.4(4)
C23 C15 C18 C14 -58.8(6)
C20 C15 C18 C14 59.5(7)
C10 C14 C18 C15 179.5(4)
C19 C14 C18 C15 57.7(6)
C22 C14 C18 C15 -58.2(6)
C10 C14 C19 C16 -178.8(4)
C22 C14 C19 C16 58.7(6)
C18 C14 C19 C16 -56.3(6)
C23 C16 C19 C14 54.5(6)
C21 C16 C19 C14 -62.6(6)
C23 C15 C20 C17 62.9(6)
C18 C15 C20 C17 -58.0(7)
C21 C17 C20 C15 -62.7(6)
C22 C17 C20 C15 57.3(6)
C22 C17 C21 C16 -60.3(5)
C20 C17 C21 C16 59.2(5)
C19 C16 C21 C17 62.5(6)
C23 C16 C21 C17 -56.6(6)
C21 C17 C22 C14 58.6(6)
C20 C17 C22 C14 -61.8(6)
C10 C14 C22 C17 -177.2(4)
C19 C14 C22 C17 -56.2(5)
C18 C14 C22 C17 61.3(6)
C18 C15 C23 C16 57.9(6)
C20 C15 C23 C16 -63.9(6)
C19 C16 C23 C15 -55.9(6)
C21 C16 C23 C15 61.4(6)
C13 C12 C24 C25A -80.8(15)
C11 C12 C24 C25A 102.0(15)
C13 C12 C24 C26 101.3(7)
C11 C12 C24 C26 -75.9(7)
C13 C12 C24 C27 -129.7(6)
C11 C12 C24 C27 53.1(7)
C13 C12 C24 C26A 72.1(13)
C11 C12 C24 C26A -105.1(13)
C13 C12 C24 C25 -15.4(7)
C11 C12 C24 C25 167.4(5)
C13 C12 C24 C27A 169.2(9)
C11 C12 C24 C27A -8.0(10)
C2 N2 C28 C29 -48.0(5)
C3 N2 C28 C29 -168.5(3)
U1 N2 C28 C29 75.0(4)
N2 C28 C29 C34 130.5(4)
N2 C28 C29 C30 -53.2(5)
U1 O2 C30 C29 16.1(7)
U1 O2 C30 C31 -164.3(4)
C34 C29 C30 O2 177.6(4)
C28 C29 C30 O2 1.4(6)
C34 C29 C30 C31 -2.0(6)
C28 C29 C30 C31 -178.2(4)
O2 C30 C31 C32 -178.0(4)
C29 C30 C31 C32 1.6(6)
O2 C30 C31 C35 -3.2(7)
C29 C30 C31 C35 176.4(4)
C30 C31 C32 C33 0.5(7)
C35 C31 C32 C33 -174.6(4)
C31 C32 C33 C34 -2.1(7)
C31 C32 C33 C45 177.9(4)
C32 C33 C34 C29 1.7(6)
C45 C33 C34 C29 -178.4(4)
C30 C29 C34 C33 0.3(6)
C28 C29 C34 C33 176.6(4)
C30 C31 C35 C43 52.5(6)
C32 C31 C35 C43 -132.8(4)
C30 C31 C35 C39 172.9(4)
C32 C31 C35 C39 -12.4(6)
C30 C31 C35 C40 -67.8(5)
C32 C31 C35 C40 106.9(5)
C41 C36 C39 C35 59.8(5)
C44 C36 C39 C35 -61.4(5)
C43 C35 C39 C36 -57.5(5)
C31 C35 C39 C36 178.9(4)
C40 C35 C39 C36 58.9(5)
C42 C38 C40 C35 -60.5(5)
C44 C38 C40 C35 59.3(5)
C43 C35 C40 C38 59.1(5)
C31 C35 C40 C38 -178.0(4)
C39 C35 C40 C38 -56.4(5)
C44 C36 C41 C37 59.3(5)
C39 C36 C41 C37 -59.7(5)
C42 C37 C41 C36 -59.0(5)
C43 C37 C41 C36 60.9(5)
C40 C38 C42 C37 60.0(5)
C44 C38 C42 C37 -60.9(5)
C41 C37 C42 C38 61.0(5)
C43 C37 C42 C38 -58.8(5)
C42 C37 C43 C35 58.6(5)
C41 C37 C43 C35 -60.9(5)
C31 C35 C43 C37 -179.3(3)
C39 C35 C43 C37 57.7(5)
C40 C35 C43 C37 -58.5(4)
C41 C36 C44 C38 -59.2(5)
C39 C36 C44 C38 60.7(5)
C42 C38 C44 C36 58.9(5)
C40 C38 C44 C36 -61.5(5)
C34 C33 C45 C48A -58.2(13)
C32 C33 C45 C48A 121.7(12)
C34 C33 C45 C46 14.5(7)
C32 C33 C45 C46 -165.5(5)
C34 C33 C45 C47 138.9(6)
C32 C33 C45 C47 -41.2(7)
C34 C33 C45 C47A 163.8(13)
C32 C33 C45 C47A -16.3(14)
C34 C33 C45 C48 -104.3(5)
C32 C33 C45 C48 75.7(6)
C34 C33 C45 C46A 54.0(11)
C32 C33 C45 C46A -126.0(10)
C5 N3 C49 C50 -175.7(3)
C4 N3 C49 C50 -55.5(4)
U1 N3 C49 C50 72.1(3)
N3 C49 C50 C55 113.7(4)
N3 C49 C50 C51 -63.5(5)
U1 O3 C51 C50 44.2(6)
U1 O3 C51 C52 -134.2(4)
C55 C50 C51 O3 -173.0(3)
C49 C50 C51 O3 4.3(5)
C55 C50 C51 C52 5.5(6)
C49 C50 C51 C52 -177.2(4)
O3 C51 C52 C53 172.1(4)
C50 C51 C52 C53 -6.3(6)
O3 C51 C52 C56 -9.1(6)
C50 C51 C52 C56 172.5(4)
C51 C52 C53 C54 1.8(6)
C56 C52 C53 C54 -177.0(4)
C52 C53 C54 C55 3.4(6)
C52 C53 C54 C66 -173.1(4)
C53 C54 C55 C50 -4.3(6)
C66 C54 C55 C50 172.3(4)
C51 C50 C55 C54 0.0(6)
C49 C50 C55 C54 -177.2(4)
C53 C52 C56 C60 4.1(6)
C51 C52 C56 C60 -174.6(4)
C53 C52 C56 C64 -116.2(4)
C51 C52 C56 C64 65.1(5)
C53 C52 C56 C61 124.0(4)
C51 C52 C56 C61 -54.8(5)
C52 C56 C60 C57 179.3(4)
C64 C56 C60 C57 -58.2(5)
C61 C56 C60 C57 58.0(5)
C65 C57 C60 C56 -59.9(5)
C62 C57 C60 C56 60.2(5)
C63 C59 C61 C56 -59.1(5)
C65 C59 C61 C56 60.3(5)
C60 C56 C61 C59 -58.6(5)
C52 C56 C61 C59 178.3(4)
C64 C56 C61 C59 56.8(5)
C63 C58 C62 C57 -59.9(5)
C64 C58 C62 C57 60.0(5)
C65 C57 C62 C58 60.4(5)
C60 C57 C62 C58 -59.6(6)
C61 C59 C63 C58 60.8(5)
C65 C59 C63 C58 -58.5(5)
C62 C58 C63 C59 59.4(5)
C64 C58 C63 C59 -61.0(5)
C62 C58 C64 C56 -60.5(5)
C63 C58 C64 C56 60.7(5)
C60 C56 C64 C58 57.9(5)
C52 C56 C64 C58 -178.5(4)
C61 C56 C64 C58 -57.7(5)
C62 C57 C65 C59 -60.9(5)
C60 C57 C65 C59 59.4(5)
C61 C59 C65 C57 -60.1(5)
C63 C59 C65 C57 60.0(5)
C55 C54 C66 C68 -62.4(5)
C53 C54 C66 C68 114.1(5)
C55 C54 C66 C69 177.5(4)
C53 C54 C66 C69 -6.0(6)
C55 C54 C66 C67 56.9(5)
C53 C54 C66 C67 -126.6(4)
U1 O4 C70 O5 8.6(8)
U1 O4 C70 C71 -171.7(3)
O5 C70 C71 F1A -14.6(11)
O4 C70 C71 F1A 165.6(10)
O5 C70 C71 F3 60.6(9)
O4 C70 C71 F3 -119.2(8)
O5 C70 C71 F2 -162.0(14)
O4 C70 C71 F2 18.3(15)
O5 C70 C71 F2A -145.3(14)
O4 C70 C71 F2A 34.9(15)
O5 C70 C71 F3A 105.5(7)
O4 C70 C71 F3A -74.3(7)
O5 C70 C71 F1 -45.7(7)
O4 C70 C71 F1 134.5(5)
C101 C102 C103 C104 -54(2)
C102 C103 C104 C105 -173.3(13)
C103 C104 C105 C106 177.1(14)
C111 C112 C113 C114 -173(2)
C112 C113 C114 C115 175(2)
C113 C114 C115 C116 -150(2)
C206 C201 C202 C203 0.0
C201 C202 C203 C204 0.0
C202 C203 C204 C205 0.0
C203 C204 C205 C206 0.0
C203 C204 C205 C217 -170(2)
C204 C205 C206 C201 0.0
C217 C205 C206 C201 170(2)
C204 C205 C206 C207 -163.9(10)
C217 C205 C206 C207 6(2)
C202 C201 C206 C205 0.0
C202 C201 C206 C207 168.5(7)
